data_7112712
loop_
_publ_author_name
'Sunatsuki, Yukinari'
'Kishima, Yukana'
'Kobayashi, Tamami'
'Yamaguchi, Tomoka'
'Suzuki, Takayoshi'
'Kojima, Masaaki'
'Krzystek, J.'
'Sundberg, Markku R.'

_publ_section_title
;
 A single tripodal ligand stabilizing three different oxidation states
 (II, III, and IV) of manganese.
;
_journal_issue 32
_journal_name_full 'Chemical communications (Cambridge, England)'
_journal_page_first 9149
_journal_page_last 9151
_journal_paper_doi 10.1039/c1cc12418h
_journal_volume 47
_journal_year 2011
_chemical_formula_moiety 'C29 H30 Mn N3 O6, 2(C H4 O), H4 N '
_chemical_formula_sum 'C31 H42 Mn N4 O8'
_chemical_formula_weight 653.63
_space_group_IT_number 61
_symmetry_cell_setting orthorhombic
_symmetry_Int_Tables_number 61
_symmetry_space_group_name_Hall '-P 2ac 2ab'
_symmetry_space_group_name_H-M 'P b c a'
_cell_angle_alpha 90.0000
_cell_angle_beta 90.0000
_cell_angle_gamma 90.0000
_cell_formula_units_Z 8
_cell_length_a 10.8867(10)
_cell_length_b 25.958(2)
_cell_length_c 22.332(2)
_cell_measurement_reflns_used 57244
_cell_measurement_temperature 193.1
_cell_measurement_theta_max 30.0
_cell_measurement_theta_min 3.0
_cell_volume 6311.0(9)
_computing_cell_refinement PROCESS-AUTO
_computing_data_collection PROCESS-AUTO
_computing_data_reduction CrystalStructure
_computing_publication_material 'CrystalStructure 3.8'
_computing_structure_refinement SHELXL
_computing_structure_solution SIR2004
_diffrn_ambient_temperature 193.1
_diffrn_detector_area_resol_mean 10.00
_diffrn_measured_fraction_theta_full 0.999
_diffrn_measured_fraction_theta_max 0.999
_diffrn_measurement_device_type 'Rigaku RAXIS-RAPID'
_diffrn_measurement_method \w
_diffrn_radiation_type 'Mo K\a'
_diffrn_radiation_wavelength 0.71075
_diffrn_reflns_av_R_equivalents 0.042
_diffrn_reflns_limit_h_max 14
_diffrn_reflns_limit_h_min -14
_diffrn_reflns_limit_k_max 32
_diffrn_reflns_limit_k_min -33
_diffrn_reflns_limit_l_max 29
_diffrn_reflns_limit_l_min -29
_diffrn_reflns_number 90736
_diffrn_reflns_theta_full 27.49
_diffrn_reflns_theta_max 27.49
_exptl_absorpt_coefficient_mu 0.474
_exptl_absorpt_correction_T_max 0.867
_exptl_absorpt_correction_T_min 0.640
_exptl_absorpt_correction_type multi-scan
_exptl_absorpt_process_details
;
Higashi, T. (1995). Program for Absorption Correction.
Rigaku Corporation, Tokyo, Japan.
;
_exptl_crystal_colour red
_exptl_crystal_density_diffrn 1.376
_exptl_crystal_density_method 'not measured'
_exptl_crystal_description block
_exptl_crystal_F_000 2760.00
_exptl_crystal_size_max 0.50
_exptl_crystal_size_mid 0.50
_exptl_crystal_size_min 0.30
_refine_diff_density_max 1.75
_refine_diff_density_min -0.43
_refine_ls_extinction_method none
_refine_ls_goodness_of_fit_ref 1.058
_refine_ls_hydrogen_treatment refall
_refine_ls_number_parameters 398
_refine_ls_number_reflns 7231
_refine_ls_R_factor_gt 0.0569
_refine_ls_shift/su_max 0.0000
_refine_ls_structure_factor_coef Fsqd
_refine_ls_weighting_details 'w = 1/[\s^2^(Fo^2^)+(0.0935P)^2^+7.8323P] where P=(Fo^2^+2Fc^2^)/3'
_refine_ls_weighting_scheme calc
_refine_ls_wR_factor_ref 0.1756
_reflns_number_gt 5976
_reflns_number_total 7231
_reflns_threshold_expression F^2^>2.0\s(F^2^)
_cod_data_source_file c1cc12418h.txt
_cod_data_source_block '_100110k'
_cod_original_cell_volume 6310.8(9)
_cod_original_formula_sum 'C31 H42 Mn N4 O8 '
_cod_database_code 7112712

loop_
_symmetry_equiv_pos_site_id
_symmetry_equiv_pos_as_xyz
1 +X,+Y,+Z
2 1/2-X,1/2+Y,+Z
3 +X,1/2-Y,1/2+Z
4 1/2-X,-Y,1/2+Z
5 -X,-Y,-Z
6 1/2+X,1/2-Y,-Z
7 -X,1/2+Y,1/2-Z
8 1/2+X,+Y,1/2-Z

loop_
_atom_site_label
_atom_site_type_symbol
_atom_site_fract_x
_atom_site_fract_y
_atom_site_fract_z
_atom_site_U_iso_or_equiv
_atom_site_adp_type
_atom_site_occupancy
_atom_site_symmetry_multiplicity
_atom_site_calc_flag
_atom_site_refinement_flags
Mn(1) Mn 0.83428(4) 0.117208(15) 0.112646(17) 0.02852(13) Uani 1.00 1 d .
O(1) O 0.80367(18) 0.14418(7) 0.02290(8) 0.0332(4) Uani 1.00 1 d .
O(2) O 0.69025(18) 0.16537(8) 0.14307(9) 0.0381(4) Uani 1.00 1 d .
O(3) O 0.70518(19) 0.05794(8) 0.09751(9) 0.0395(4) Uani 1.00 1 d .
O(4) O 0.67022(19) 0.16510(8) -0.07151(9) 0.0407(4) Uani 1.00 1 d .
O(5) O 0.48089(18) 0.21278(8) 0.13574(11) 0.0449(5) Uani 1.00 1 d .
O(6) O 0.4877(2) 0.01963(8) 0.07435(10) 0.0453(5) Uani 1.00 1 d .
O(7) O 0.9101(3) 0.24031(10) 0.02108(14) 0.0694(7) Uani 1.00 1 d .
O(8) O 0.3212(2) 0.16310(11) -0.00281(13) 0.0624(6) Uani 1.00 1 d .
N(1) N 1.0135(2) 0.09295(9) 0.07017(10) 0.0344(4) Uani 1.00 1 d .
N(2) N 0.9490(2) 0.17416(9) 0.16338(10) 0.0341(4) Uani 1.00 1 d .
N(3) N 0.9070(2) 0.06157(9) 0.18220(10) 0.0348(4) Uani 1.00 1 d .
N(4) N 0.5476(2) 0.13077(9) 0.04892(11) 0.0393(5) Uani 1.00 1 d .
C(1) C 1.2409(2) 0.10068(14) 0.19919(14) 0.0473(7) Uani 1.00 1 d .
C(2) C 1.1115(2) 0.10482(12) 0.17152(12) 0.0374(5) Uani 1.00 1 d .
C(3) C 1.1181(2) 0.08016(13) 0.10930(12) 0.0396(6) Uani 1.00 1 d .
C(4) C 1.0233(2) 0.07789(11) 0.01610(12) 0.0362(5) Uani 1.00 1 d .
C(5) C 0.9388(2) 0.08872(11) -0.03304(12) 0.0341(5) Uani 1.00 1 d .
C(6) C 0.9692(2) 0.06722(12) -0.08919(13) 0.0412(6) Uani 1.00 1 d .
C(7) C 0.9013(3) 0.07824(13) -0.13924(13) 0.0440(6) Uani 1.00 1 d .
C(8) C 0.8008(2) 0.11153(11) -0.13503(13) 0.0387(6) Uani 1.00 1 d .
C(9) C 0.7684(2) 0.13254(10) -0.08075(12) 0.0324(5) Uani 1.00 1 d .
C(10) C 0.8368(2) 0.12167(10) -0.02740(12) 0.0310(5) Uani 1.00 1 d .
C(11) C 0.6022(3) 0.18174(12) -0.12240(14) 0.0430(6) Uani 1.00 1 d .
C(12) C 1.0812(2) 0.16294(12) 0.16798(14) 0.0402(6) Uani 1.00 1 d .
C(13) C 0.9138(2) 0.21585(11) 0.18854(12) 0.0348(5) Uani 1.00 1 d .
C(14) C 0.7912(2) 0.23800(11) 0.18740(11) 0.0347(5) Uani 1.00 1 d .
C(15) C 0.7788(3) 0.28896(12) 0.20977(13) 0.0427(6) Uani 1.00 1 d .
C(16) C 0.6683(3) 0.31446(12) 0.20690(14) 0.0451(7) Uani 1.00 1 d .
C(17) C 0.5662(2) 0.29013(11) 0.18173(13) 0.0405(6) Uani 1.00 1 d .
C(18) C 0.5752(2) 0.24044(11) 0.16112(12) 0.0359(5) Uani 1.00 1 d .
C(19) C 0.6888(2) 0.21215(10) 0.16318(11) 0.0326(5) Uani 1.00 1 d .
C(20) C 0.3651(2) 0.23787(14) 0.13076(17) 0.0486(7) Uani 1.00 1 d .
C(21) C 1.0222(2) 0.07570(12) 0.21247(12) 0.0397(6) Uani 1.00 1 d .
C(22) C 0.8590(2) 0.01827(11) 0.19683(12) 0.0355(5) Uani 1.00 1 d .
C(23) C 0.7430(2) -0.00250(10) 0.17697(12) 0.0350(5) Uani 1.00 1 d .
C(24) C 0.6982(3) -0.04676(12) 0.20759(14) 0.0447(7) Uani 1.00 1 d .
C(25) C 0.5857(3) -0.06747(12) 0.19540(15) 0.0495(7) Uani 1.00 1 d .
C(26) C 0.5127(3) -0.04613(11) 0.15095(15) 0.0450(7) Uani 1.00 1 d .
C(27) C 0.5539(2) -0.00400(11) 0.11879(13) 0.0376(6) Uani 1.00 1 d .
C(28) C 0.6711(2) 0.01933(10) 0.13000(13) 0.0337(5) Uani 1.00 1 d .
C(29) C 0.3778(3) -0.00456(14) 0.05507(17) 0.0515(7) Uani 1.00 1 d .
C(30) C 1.0306(3) 0.22675(14) 0.00348(18) 0.0581(8) Uani 1.00 1 d .
C(31) C 0.2844(4) 0.14234(19) -0.0588(2) 0.0713(11) Uani 1.00 1 d .
H(1) H 1.3026 0.1014 0.1673 0.057 Uiso 1.00 1 c R
H(2) H 1.2477 0.0683 0.2215 0.057 Uiso 1.00 1 c R
H(3) H 1.2545 0.1297 0.2264 0.057 Uiso 1.00 1 c R
H(4) H 1.1949 0.0914 0.0895 0.047 Uiso 1.00 1 c R
H(5) H 1.1221 0.0423 0.1140 0.047 Uiso 1.00 1 c R
H(6) H 1.0931 0.0574 0.0068 0.043 Uiso 1.00 1 c R
H(7) H 1.0378 0.0448 -0.0923 0.049 Uiso 1.00 1 c R
H(8) H 0.9224 0.0633 -0.1767 0.053 Uiso 1.00 1 c R
H(9) H 0.7547 0.1197 -0.1699 0.046 Uiso 1.00 1 c R
H(10) H 0.6379 0.2137 -0.1379 0.052 Uiso 1.00 1 c R
H(11) H 0.5166 0.1878 -0.1108 0.052 Uiso 1.00 1 c R
H(12) H 0.6053 0.1551 -0.1535 0.052 Uiso 1.00 1 c R
H(13) H 1.1141 0.1802 0.2041 0.048 Uiso 1.00 1 c R
H(14) H 1.1234 0.1778 0.1327 0.048 Uiso 1.00 1 c R
H(15) H 0.9743 0.2344 0.2104 0.042 Uiso 1.00 1 c R
H(16) H 0.8479 0.3057 0.2270 0.051 Uiso 1.00 1 c R
H(17) H 0.6614 0.3486 0.2220 0.054 Uiso 1.00 1 c R
H(18) H 0.4902 0.3080 0.1789 0.049 Uiso 1.00 1 c R
H(19) H 0.3166 0.2313 0.1669 0.058 Uiso 1.00 1 c R
H(20) H 0.3212 0.2246 0.0957 0.058 Uiso 1.00 1 c R
H(21) H 0.3778 0.2750 0.1262 0.058 Uiso 1.00 1 c R
H(22) H 1.0627 0.0440 0.2272 0.048 Uiso 1.00 1 c R
H(23) H 1.0029 0.0975 0.2476 0.048 Uiso 1.00 1 c R
H(24) H 0.9050 -0.0025 0.2238 0.043 Uiso 1.00 1 c R
H(25) H 0.7481 -0.0624 0.2374 0.054 Uiso 1.00 1 c R
H(26) H 0.5575 -0.0965 0.2173 0.059 Uiso 1.00 1 c R
H(27) H 0.4343 -0.0605 0.1426 0.054 Uiso 1.00 1 c R
H(28) H 0.3962 -0.0282 0.0221 0.062 Uiso 1.00 1 c R
H(29) H 0.3195 0.0217 0.0414 0.062 Uiso 1.00 1 c R
H(30) H 0.3418 -0.0239 0.0884 0.062 Uiso 1.00 1 c R
H(31) H 0.5515 0.1495 0.0859 0.047 Uiso 1.00 1 c R
H(32) H 0.6043 0.1453 0.0207 0.047 Uiso 1.00 1 c R
H(33) H 0.5693 0.0953 0.0562 0.047 Uiso 1.00 1 c R
H(34) H 0.4658 0.1323 0.0330 0.047 Uiso 1.00 1 c R
H(35) H 0.8594 0.2103 0.0234 0.083 Uiso 1.00 1 c R
H(36) H 1.0765 0.2144 0.0384 0.070 Uiso 1.00 1 c R
H(37) H 1.0720 0.2570 -0.0133 0.070 Uiso 1.00 1 c R
H(38) H 1.0269 0.1995 -0.0268 0.070 Uiso 1.00 1 c R
H(39) H 0.3425 0.2003 -0.0106 0.075 Uiso 1.00 1 c R
H(40) H 0.3434 0.1160 -0.0714 0.086 Uiso 1.00 1 c R
H(41) H 0.2818 0.1699 -0.0888 0.086 Uiso 1.00 1 c R
H(42) H 0.2027 0.1269 -0.0549 0.086 Uiso 1.00 1 c R

loop_
_atom_site_aniso_label
_atom_site_aniso_U_11
_atom_site_aniso_U_22
_atom_site_aniso_U_33
_atom_site_aniso_U_12
_atom_site_aniso_U_13
_atom_site_aniso_U_23
Mn(1) 0.0273(2) 0.0321(2) 0.0262(2) 0.00189(14) -0.00044(14) 0.00258(14)
O(1) 0.0362(9) 0.0371(9) 0.0262(8) 0.0050(7) 0.0009(7) 0.0022(7)
O(2) 0.0329(9) 0.0380(10) 0.0434(10) 0.0040(8) -0.0020(8) -0.0077(8)
O(3) 0.0414(10) 0.0357(10) 0.0414(10) -0.0070(8) -0.0055(8) 0.0098(8)
O(4) 0.0427(11) 0.0471(11) 0.0324(9) 0.0083(8) -0.0065(8) 0.0055(8)
O(5) 0.0308(10) 0.0444(11) 0.0595(13) 0.0074(8) -0.0015(9) -0.0084(9)
O(6) 0.0409(11) 0.0394(10) 0.0557(12) -0.0078(8) -0.0074(9) 0.0037(9)
O(7) 0.088(2) 0.0454(13) 0.0746(18) -0.0060(13) 0.0140(15) 0.0000(12)
O(8) 0.0546(14) 0.0681(16) 0.0647(16) 0.0016(12) -0.0150(12) 0.0110(13)
N(1) 0.0299(11) 0.0429(12) 0.0304(10) 0.0055(9) -0.0003(8) 0.0036(9)
N(2) 0.0291(10) 0.0393(11) 0.0338(11) 0.0001(9) -0.0057(8) 0.0028(9)
N(3) 0.0332(11) 0.0422(12) 0.0291(10) 0.0058(9) 0.0007(8) 0.0045(9)
N(4) 0.0400(12) 0.0379(12) 0.0401(12) 0.0036(10) -0.0007(10) 0.0041(9)
C(1) 0.0334(14) 0.067(2) 0.0414(15) 0.0065(14) -0.0107(12) 0.0079(14)
C(2) 0.0289(12) 0.0506(15) 0.0326(13) 0.0046(11) -0.0045(10) 0.0050(11)
C(3) 0.0290(13) 0.0544(17) 0.0353(13) 0.0098(12) -0.0016(10) 0.0050(12)
C(4) 0.0322(13) 0.0407(14) 0.0357(13) 0.0055(10) 0.0016(10) -0.0005(11)
C(5) 0.0356(13) 0.0364(13) 0.0302(12) 0.0001(11) 0.0006(10) -0.0018(10)
C(6) 0.0415(15) 0.0461(15) 0.0361(14) 0.0031(12) 0.0011(12) -0.0086(12)
C(7) 0.0489(17) 0.0519(17) 0.0310(13) -0.0008(13) 0.0003(12) -0.0107(12)
C(8) 0.0448(15) 0.0428(15) 0.0284(12) -0.0075(12) -0.0045(11) -0.0012(11)
C(9) 0.0343(13) 0.0334(12) 0.0297(12) -0.0046(10) -0.0012(10) 0.0025(9)
C(10) 0.0333(13) 0.0326(12) 0.0270(11) -0.0046(10) 0.0013(9) 0.0023(9)
C(11) 0.0454(16) 0.0448(15) 0.0387(14) -0.0004(13) -0.0120(12) 0.0049(12)
C(12) 0.0280(13) 0.0495(16) 0.0432(15) -0.0012(11) -0.0050(11) -0.0002(12)
C(13) 0.0354(13) 0.0410(14) 0.0281(12) -0.0044(11) -0.0052(10) -0.0006(10)
C(14) 0.0411(14) 0.0371(13) 0.0258(11) -0.0006(11) -0.0015(10) -0.0005(10)
C(15) 0.0514(17) 0.0400(15) 0.0366(14) -0.0040(13) -0.0036(12) -0.0061(11)
C(16) 0.0571(19) 0.0354(14) 0.0427(15) 0.0013(13) 0.0043(13) -0.0065(12)
C(17) 0.0440(15) 0.0386(14) 0.0387(14) 0.0074(12) 0.0059(12) 0.0001(11)
C(18) 0.0355(13) 0.0388(14) 0.0334(13) 0.0016(11) 0.0020(10) -0.0015(10)
C(19) 0.0355(13) 0.0343(12) 0.0279(11) 0.0025(10) 0.0007(10) -0.0012(10)
C(20) 0.0317(14) 0.0564(18) 0.0578(19) 0.0095(13) 0.0008(13) -0.0036(15)
C(21) 0.0355(14) 0.0517(16) 0.0318(13) 0.0049(12) -0.0048(11) 0.0075(11)
C(22) 0.0428(14) 0.0362(13) 0.0274(11) 0.0112(11) 0.0051(10) 0.0046(10)
C(23) 0.0460(15) 0.0290(12) 0.0300(12) 0.0055(10) 0.0080(11) 0.0010(9)
C(24) 0.0629(19) 0.0347(14) 0.0365(14) 0.0024(13) 0.0050(13) 0.0047(11)
C(25) 0.071(2) 0.0339(14) 0.0432(16) -0.0095(14) 0.0083(15) 0.0021(12)
C(26) 0.0529(17) 0.0349(14) 0.0471(16) -0.0084(12) 0.0084(14) -0.0031(12)
C(27) 0.0415(15) 0.0309(12) 0.0403(14) 0.0005(11) 0.0045(11) -0.0022(10)
C(28) 0.0390(14) 0.0279(12) 0.0343(12) 0.0017(10) 0.0055(10) -0.0006(10)
C(29) 0.0389(16) 0.0540(18) 0.062(2) -0.0077(14) 0.0004(14) -0.0029(15)
C(30) 0.070(2) 0.0483(18) 0.056(2) -0.0037(17) -0.0015(17) 0.0024(15)
C(31) 0.060(2) 0.092(3) 0.062(2) -0.013(2) -0.0024(19) -0.002(2)

loop_
_atom_type_symbol
_atom_type_description
_atom_type_scat_dispersion_real
_atom_type_scat_dispersion_imag
_atom_type_scat_source
C C 0.003 0.002
;
International Tables for Crystallography
(1992, Vol. C, Tables 4.2.6.8 and 6.1.1.4)
;
H H 0.000 0.000
;
International Tables for Crystallography
(1992, Vol. C, Table 6.1.1.4)
;
O O 0.011 0.006
;
International Tables for Crystallography
(1992, Vol. C, Tables 4.2.6.8 and 6.1.1.4)
;
Mn Mn 0.337 0.728
;
International Tables for Crystallography
(1992, Vol. C, Tables 4.2.6.8 and 6.1.1.4)
;
N N 0.006 0.003
;
International Tables for Crystallography
(1992, Vol. C, Tables 4.2.6.8 and 6.1.1.4)
;

loop_
_geom_angle_atom_site_label_1
_geom_angle_atom_site_label_2
_geom_angle_atom_site_label_3
_geom_angle
_geom_angle_publ_flag
O(1) Mn(1) O(2) 89.55(7) yes
O(1) Mn(1) O(3) 89.13(7) yes
O(1) Mn(1) N(1) 80.39(7) yes
O(1) Mn(1) N(2) 110.05(7) yes
O(1) Mn(1) N(3) 154.42(7) yes
O(2) Mn(1) O(3) 89.35(8) yes
O(2) Mn(1) N(1) 159.88(8) yes
O(2) Mn(1) N(2) 82.02(8) yes
O(2) Mn(1) N(3) 114.55(8) yes
O(3) Mn(1) N(1) 107.73(8) yes
O(3) Mn(1) N(2) 158.77(8) yes
O(3) Mn(1) N(3) 82.98(8) yes
N(1) Mn(1) N(2) 85.12(8) yes
N(1) Mn(1) N(3) 78.94(8) yes
N(2) Mn(1) N(3) 83.06(8) yes
Mn(1) O(1) C(10) 127.49(16) yes
Mn(1) O(2) C(19) 132.37(17) yes
Mn(1) O(3) C(28) 131.81(18) yes
C(9) O(4) C(11) 118.0(2) yes
C(18) O(5) C(20) 117.0(2) yes
C(27) O(6) C(29) 117.7(2) yes
Mn(1) N(1) C(3) 118.77(16) yes
Mn(1) N(1) C(4) 123.81(18) yes
C(3) N(1) C(4) 115.3(2) yes
Mn(1) N(2) C(12) 116.70(17) yes
Mn(1) N(2) C(13) 127.81(19) yes
C(12) N(2) C(13) 115.5(2) yes
Mn(1) N(3) C(21) 117.02(17) yes
Mn(1) N(3) C(22) 126.29(19) yes
C(21) N(3) C(22) 116.7(2) yes
C(1) C(2) C(3) 107.0(2) yes
C(1) C(2) C(12) 106.5(2) yes
C(1) C(2) C(21) 107.8(2) yes
C(3) C(2) C(12) 111.8(2) yes
C(3) C(2) C(21) 111.4(2) yes
C(12) C(2) C(21) 112.1(2) yes
N(1) C(3) C(2) 114.1(2) yes
N(1) C(4) C(5) 126.9(2) yes
C(4) C(5) C(6) 116.4(2) yes
C(4) C(5) C(10) 123.2(2) yes
C(6) C(5) C(10) 120.3(2) yes
C(5) C(6) C(7) 121.0(2) yes
C(6) C(7) C(8) 119.8(2) yes
C(7) C(8) C(9) 120.4(2) yes
O(4) C(9) C(8) 125.0(2) yes
O(4) C(9) C(10) 113.5(2) yes
C(8) C(9) C(10) 121.4(2) yes
O(1) C(10) C(5) 124.2(2) yes
O(1) C(10) C(9) 118.7(2) yes
C(5) C(10) C(9) 117.1(2) yes
N(2) C(12) C(2) 113.9(2) yes
N(2) C(13) C(14) 127.1(2) yes
C(13) C(14) C(15) 116.7(2) yes
C(13) C(14) C(19) 123.0(2) yes
C(15) C(14) C(19) 120.2(2) yes
C(14) C(15) C(16) 121.0(2) yes
C(15) C(16) C(17) 119.8(2) yes
C(16) C(17) C(18) 120.2(2) yes
O(5) C(18) C(17) 125.1(2) yes
O(5) C(18) C(19) 112.9(2) yes
C(17) C(18) C(19) 122.0(2) yes
O(2) C(19) C(14) 124.8(2) yes
O(2) C(19) C(18) 118.5(2) yes
C(14) C(19) C(18) 116.7(2) yes
N(3) C(21) C(2) 112.9(2) yes
N(3) C(22) C(23) 127.3(2) yes
C(22) C(23) C(24) 117.0(2) yes
C(22) C(23) C(28) 123.9(2) yes
C(24) C(23) C(28) 119.1(2) yes
C(23) C(24) C(25) 122.0(2) yes
C(24) C(25) C(26) 120.0(2) yes
C(25) C(26) C(27) 120.1(3) yes
O(6) C(27) C(26) 124.0(2) yes
O(6) C(27) C(28) 113.9(2) yes
C(26) C(27) C(28) 122.1(2) yes
O(3) C(28) C(23) 124.3(2) yes
O(3) C(28) C(27) 119.0(2) yes
C(23) C(28) C(27) 116.6(2) yes
C(30) O(7) H(35) 110.3 no
C(31) O(8) H(39) 106.0 no
H(31) N(4) H(32) 109.7 no
H(31) N(4) H(33) 109.2 no
H(31) N(4) H(34) 109.8 no
H(32) N(4) H(33) 109.2 no
H(32) N(4) H(34) 109.7 no
H(33) N(4) H(34) 109.2 no
C(2) C(1) H(1) 109.5 no
C(2) C(1) H(2) 109.5 no
C(2) C(1) H(3) 109.5 no
H(1) C(1) H(2) 109.5 no
H(1) C(1) H(3) 109.5 no
H(2) C(1) H(3) 109.5 no
N(1) C(3) H(4) 108.7 no
N(1) C(3) H(5) 108.7 no
C(2) C(3) H(4) 108.7 no
C(2) C(3) H(5) 108.7 no
H(4) C(3) H(5) 107.6 no
N(1) C(4) H(6) 116.5 no
C(5) C(4) H(6) 116.5 no
C(5) C(6) H(7) 119.5 no
C(7) C(6) H(7) 119.5 no
C(6) C(7) H(8) 120.1 no
C(8) C(7) H(8) 120.1 no
C(7) C(8) H(9) 119.8 no
C(9) C(8) H(9) 119.8 no
O(4) C(11) H(10) 109.5 no
O(4) C(11) H(11) 109.5 no
O(4) C(11) H(12) 109.5 no
H(10) C(11) H(11) 109.5 no
H(10) C(11) H(12) 109.5 no
H(11) C(11) H(12) 109.5 no
N(2) C(12) H(13) 108.8 no
N(2) C(12) H(14) 108.8 no
C(2) C(12) H(13) 108.8 no
C(2) C(12) H(14) 108.8 no
H(13) C(12) H(14) 107.7 no
N(2) C(13) H(15) 116.5 no
C(14) C(13) H(15) 116.5 no
C(14) C(15) H(16) 119.5 no
C(16) C(15) H(16) 119.5 no
C(15) C(16) H(17) 120.1 no
C(17) C(16) H(17) 120.1 no
C(16) C(17) H(18) 119.9 no
C(18) C(17) H(18) 119.9 no
O(5) C(20) H(19) 109.5 no
O(5) C(20) H(20) 109.5 no
O(5) C(20) H(21) 109.5 no
H(19) C(20) H(20) 109.5 no
H(19) C(20) H(21) 109.5 no
H(20) C(20) H(21) 109.5 no
N(3) C(21) H(22) 109.0 no
N(3) C(21) H(23) 109.0 no
C(2) C(21) H(22) 109.0 no
C(2) C(21) H(23) 109.0 no
H(22) C(21) H(23) 107.8 no
N(3) C(22) H(24) 116.4 no
C(23) C(22) H(24) 116.3 no
C(23) C(24) H(25) 119.0 no
C(25) C(24) H(25) 119.0 no
C(24) C(25) H(26) 120.0 no
C(26) C(25) H(26) 120.0 no
C(25) C(26) H(27) 120.0 no
C(27) C(26) H(27) 120.0 no
O(6) C(29) H(28) 109.5 no
O(6) C(29) H(29) 109.5 no
O(6) C(29) H(30) 109.5 no
H(28) C(29) H(29) 109.5 no
H(28) C(29) H(30) 109.5 no
H(29) C(29) H(30) 109.5 no
O(7) C(30) H(36) 109.5 no
O(7) C(30) H(37) 109.5 no
O(7) C(30) H(38) 109.5 no
H(36) C(30) H(37) 109.5 no
H(36) C(30) H(38) 109.5 no
H(37) C(30) H(38) 109.5 no
O(8) C(31) H(40) 109.5 no
O(8) C(31) H(41) 109.5 no
O(8) C(31) H(42) 109.5 no
H(40) C(31) H(41) 109.5 no
H(40) C(31) H(42) 109.5 no
H(41) C(31) H(42) 109.5 no

loop_
_geom_bond_atom_site_label_1
_geom_bond_atom_site_label_2
_geom_bond_distance
_geom_bond_publ_flag
Mn(1) O(1) 2.1490(18) yes
Mn(1) O(2) 2.117(2) yes
Mn(1) O(3) 2.111(2) yes
Mn(1) N(1) 2.259(2) yes
Mn(1) N(2) 2.243(2) yes
Mn(1) N(3) 2.264(2) yes
O(1) C(10) 1.317(3) yes
O(2) C(19) 1.295(3) yes
O(3) C(28) 1.292(3) yes
O(4) C(9) 1.378(3) yes
O(4) C(11) 1.424(3) yes
O(5) C(18) 1.375(3) yes
O(5) C(20) 1.423(3) yes
O(6) C(27) 1.372(3) yes
O(6) C(29) 1.418(4) yes
O(7) C(30) 1.414(5) yes
O(8) C(31) 1.420(5) yes
N(1) C(3) 1.473(3) yes
N(1) C(4) 1.274(3) yes
N(2) C(12) 1.472(3) yes
N(2) C(13) 1.278(3) yes
N(3) C(21) 1.471(3) yes
N(3) C(22) 1.282(3) yes
C(1) C(2) 1.541(4) yes
C(2) C(3) 1.531(3) yes
C(2) C(12) 1.546(4) yes
C(2) C(21) 1.534(4) yes
C(4) C(5) 1.459(3) yes
C(5) C(6) 1.412(4) yes
C(5) C(10) 1.408(3) yes
C(6) C(7) 1.370(4) yes
C(7) C(8) 1.397(4) yes
C(8) C(9) 1.375(3) yes
C(9) C(10) 1.433(3) yes
C(13) C(14) 1.453(4) yes
C(14) C(15) 1.420(4) yes
C(14) C(19) 1.409(3) yes
C(15) C(16) 1.375(4) yes
C(16) C(17) 1.397(4) yes
C(17) C(18) 1.373(4) yes
C(18) C(19) 1.439(3) yes
C(22) C(23) 1.444(4) yes
C(23) C(24) 1.423(4) yes
C(23) C(28) 1.426(3) yes
C(24) C(25) 1.364(5) yes
C(25) C(26) 1.387(4) yes
C(26) C(27) 1.383(4) yes
C(27) C(28) 1.434(4) yes
O(7) H(35) 0.956 no
O(8) H(39) 1.008 no
N(4) H(31) 0.958 no
N(4) H(32) 0.959 no
N(4) H(33) 0.965 no
N(4) H(34) 0.960 no
C(1) H(1) 0.980 no
C(1) H(2) 0.980 no
C(1) H(3) 0.980 no
C(3) H(4) 0.990 no
C(3) H(5) 0.990 no
C(4) H(6) 0.950 no
C(6) H(7) 0.950 no
C(7) H(8) 0.950 no
C(8) H(9) 0.950 no
C(11) H(10) 0.980 no
C(11) H(11) 0.980 no
C(11) H(12) 0.980 no
C(12) H(13) 0.990 no
C(12) H(14) 0.990 no
C(13) H(15) 0.950 no
C(15) H(16) 0.950 no
C(16) H(17) 0.950 no
C(17) H(18) 0.950 no
C(20) H(19) 0.980 no
C(20) H(20) 0.980 no
C(20) H(21) 0.980 no
C(21) H(22) 0.990 no
C(21) H(23) 0.990 no
C(22) H(24) 0.950 no
C(24) H(25) 0.950 no
C(25) H(26) 0.950 no
C(26) H(27) 0.950 no
C(29) H(28) 0.980 no
C(29) H(29) 0.980 no
C(29) H(30) 0.980 no
C(30) H(36) 0.980 no
C(30) H(37) 0.980 no
C(30) H(38) 0.980 no
C(31) H(40) 0.980 no
C(31) H(41) 0.980 no
C(31) H(42) 0.980 no

loop_
_geom_contact_atom_site_label_1
_geom_contact_atom_site_label_2
_geom_contact_distance
_geom_contact_site_symmetry_2
Mn(1) N(4) 3.448(2) .
O(1) O(7) 2.751(3) .
O(1) N(4) 2.869(3) .
O(1) C(30) 3.299(4) .
O(2) N(4) 2.764(3) .
O(3) N(4) 2.774(3) .
O(4) N(4) 3.132(3) .
O(4) C(20) 3.549(4) 6_555
O(4) C(30) 3.535(4) 6_455
O(5) N(4) 2.970(3) .
O(5) C(30) 3.525(4) 6_455
O(6) O(6) 3.484(3) 5_655
O(6) N(4) 3.012(3) .
O(6) C(29) 3.264(4) 5_655
O(7) O(1) 2.751(3) .
O(7) O(8) 2.718(3) 6_555
O(7) C(10) 3.360(3) .
O(7) C(20) 3.473(4) 6_555
O(7) C(31) 3.444(5) 6_555
O(8) O(7) 2.718(3) 6_455
O(8) N(4) 2.848(3) .
O(8) C(20) 3.591(4) .
O(8) C(30) 3.572(4) 1_455
N(3) C(1) 3.364(3) 8_455
N(4) Mn(1) 3.448(2) .
N(4) O(1) 2.869(3) .
N(4) O(2) 2.764(3) .
N(4) O(3) 2.774(3) .
N(4) O(4) 3.132(3) .
N(4) O(5) 2.970(3) .
N(4) O(6) 3.012(3) .
N(4) O(8) 2.848(3) .
N(4) C(10) 3.588(3) .
C(1) N(3) 3.364(3) 8_555
C(1) C(22) 3.409(4) 8_555
C(10) O(7) 3.360(3) .
C(10) N(4) 3.588(3) .
C(10) C(30) 3.517(4) .
C(11) C(20) 3.547(4) 6_555
C(20) O(4) 3.549(4) 6_455
C(20) O(7) 3.473(4) 6_455
C(20) O(8) 3.591(4) .
C(20) C(11) 3.547(4) 6_455
C(22) C(1) 3.409(4) 8_455
C(29) O(6) 3.264(4) 5_655
C(30) O(1) 3.299(4) .
C(30) O(4) 3.535(4) 6_555
C(30) O(5) 3.525(4) 6_555
C(30) O(8) 3.572(4) 1_655
C(30) C(10) 3.517(4) .
C(31) O(7) 3.444(5) 6_455
Mn(1) H(31) 3.247 .
Mn(1) H(32) 3.319 .
Mn(1) H(33) 3.199 .
Mn(1) H(35) 3.144 .
O(1) H(31) 3.088 .
O(1) H(32) 2.172 .
O(1) H(33) 2.945 .
O(1) H(35) 1.820 .
O(1) H(36) 3.501 .
O(1) H(38) 3.033 .
O(2) H(3) 3.137 8_455
O(2) H(13) 3.533 8_455
O(2) H(31) 2.021 .
O(2) H(32) 2.935 .
O(2) H(33) 2.968 .
O(2) H(34) 3.571 .
O(2) H(35) 3.449 .
O(3) H(28) 2.990 5_655
O(3) H(31) 2.918 .
O(3) H(32) 3.048 .
O(3) H(33) 1.995 .
O(3) H(34) 3.549 .
O(4) H(20) 3.346 6_555
O(4) H(21) 3.003 6_555
O(4) H(27) 3.345 5_655
O(4) H(32) 2.241 .
O(4) H(33) 3.553 .
O(4) H(34) 3.336 .
O(4) H(35) 3.180 .
O(4) H(36) 3.373 6_455
O(4) H(37) 2.970 6_455
O(5) H(1) 3.553 1_455
O(5) H(15) 3.483 8_455
O(5) H(31) 2.129 .
O(5) H(32) 3.387 .
O(5) H(34) 3.107 .
O(5) H(37) 3.012 6_455
O(5) H(38) 3.369 6_455
O(6) H(1) 3.587 1_455
O(6) H(28) 2.507 5_655
O(6) H(29) 3.499 5_655
O(6) H(31) 3.451 .
O(6) H(33) 2.193 .
O(6) H(34) 3.076 .
O(7) H(11) 2.973 6_555
O(7) H(20) 2.928 6_555
O(7) H(21) 3.332 6_555
O(7) H(34) 3.573 6_555
O(7) H(39) 1.724 6_555
O(7) H(41) 3.110 6_555
O(8) H(4) 3.099 1_455
O(8) H(11) 3.280 .
O(8) H(20) 2.718 .
O(8) H(31) 3.214 .
O(8) H(32) 3.160 .
O(8) H(33) 3.483 .
O(8) H(34) 1.938 .
O(8) H(35) 3.344 6_455
O(8) H(36) 3.117 1_455
O(8) H(37) 3.447 6_455
O(8) H(38) 3.383 1_455
N(1) H(36) 3.302 .
N(1) H(38) 3.516 .
N(1) H(42) 3.581 1_655
N(2) H(3) 3.445 8_455
N(2) H(35) 3.406 .
N(2) H(36) 3.287 .
N(3) H(2) 2.768 8_455
N(3) H(3) 3.170 8_455
N(3) H(7) 3.465 5_755
N(4) H(28) 3.158 5_655
N(4) H(37) 3.031 6_455
N(4) H(39) 3.164 .
N(4) H(40) 3.509 .
C(1) H(19) 3.562 1_655
C(1) H(23) 3.091 8_555
C(3) H(29) 3.068 1_655
C(4) H(29) 3.584 1_655
C(4) H(38) 3.299 .
C(4) H(42) 2.819 1_655
C(5) H(35) 3.507 .
C(5) H(38) 3.034 .
C(5) H(42) 3.078 1_655
C(6) H(5) 3.061 5_755
C(6) H(30) 3.567 5_655
C(6) H(42) 3.073 1_655
C(7) H(5) 3.189 5_755
C(7) H(18) 3.231 6_555
C(7) H(24) 3.446 5_755
C(7) H(25) 3.225 4_654
C(7) H(26) 3.269 4_654
C(7) H(30) 3.206 5_655
C(8) H(18) 3.094 6_555
C(8) H(21) 3.068 6_555
C(8) H(25) 3.167 4_654
C(8) H(27) 2.887 5_655
C(8) H(30) 2.944 5_655
C(9) H(21) 2.864 6_555
C(9) H(27) 3.206 5_655
C(9) H(28) 3.502 5_655
C(9) H(30) 3.070 5_655
C(9) H(32) 2.905 .
C(9) H(35) 3.235 .
C(9) H(38) 3.520 .
C(10) H(21) 3.501 6_555
C(10) H(28) 3.512 5_655
C(10) H(30) 3.475 5_655
C(10) H(32) 2.818 .
C(10) H(33) 3.526 .
C(10) H(35) 2.577 .
C(10) H(38) 2.892 .
C(11) H(15) 3.246 6_455
C(11) H(19) 3.396 6_555
C(11) H(20) 3.457 6_555
C(11) H(21) 3.205 6_555
C(11) H(26) 3.523 5_655
C(11) H(27) 3.205 5_655
C(11) H(32) 3.333 .
C(11) H(36) 3.297 6_455
C(11) H(37) 3.438 6_455
C(11) H(40) 3.486 .
C(11) H(41) 3.581 .
C(12) H(10) 3.329 6_555
C(12) H(19) 3.117 1_655
C(12) H(20) 3.463 1_655
C(12) H(36) 3.187 .
C(13) H(3) 3.408 8_455
C(13) H(10) 3.251 6_555
C(13) H(11) 3.243 6_555
C(13) H(19) 3.421 8_555
C(14) H(3) 3.430 8_455
C(14) H(11) 3.557 6_555
C(14) H(13) 3.441 8_455
C(14) H(19) 3.270 8_555
C(14) H(41) 3.252 6_555
C(15) H(9) 3.594 3_555
C(15) H(11) 3.457 6_555
C(15) H(18) 3.425 8_555
C(15) H(19) 3.162 8_555
C(15) H(26) 3.471 2_655
C(15) H(41) 2.905 6_555
C(16) H(9) 3.373 3_555
C(16) H(10) 3.557 3_555
C(16) H(12) 3.289 3_555
C(16) H(15) 3.492 8_455
C(16) H(25) 3.394 2_655
C(16) H(41) 2.941 6_555
C(17) H(15) 2.984 8_455
C(17) H(16) 3.157 8_455
C(17) H(38) 3.496 6_455
C(17) H(41) 3.301 6_555
C(18) H(13) 3.418 8_455
C(18) H(15) 3.077 8_455
C(18) H(31) 2.910 .
C(18) H(37) 3.302 6_455
C(18) H(38) 3.421 6_455
C(19) H(3) 3.342 8_455
C(19) H(13) 3.183 8_455
C(19) H(31) 2.805 .
C(20) H(10) 2.779 6_455
C(20) H(13) 3.520 1_455
C(20) H(14) 3.059 1_455
C(20) H(31) 3.223 .
C(20) H(37) 3.460 6_455
C(20) H(38) 3.337 6_455
C(20) H(39) 3.313 .
C(21) H(2) 3.338 8_455
C(21) H(3) 3.510 8_455
C(22) H(2) 2.546 8_455
C(22) H(3) 3.550 8_455
C(22) H(7) 3.063 5_755
C(22) H(8) 3.216 5_755
C(23) H(2) 2.919 8_455
C(23) H(7) 3.236 5_755
C(23) H(22) 3.144 8_455
C(24) H(2) 3.423 8_455
C(24) H(8) 2.930 4_655
C(24) H(9) 3.367 4_655
C(24) H(17) 3.134 2_645
C(24) H(22) 3.138 8_455
C(24) H(40) 3.561 5_655
C(25) H(8) 2.860 4_655
C(25) H(12) 3.222 5_655
C(25) H(16) 3.444 2_645
C(25) H(17) 3.561 2_645
C(25) H(22) 3.379 8_455
C(25) H(24) 3.158 8_455
C(25) H(40) 3.138 5_655
C(26) H(9) 3.507 5_655
C(26) H(12) 3.108 5_655
C(26) H(24) 3.238 8_455
C(26) H(40) 2.982 5_655
C(27) H(28) 3.299 5_655
C(27) H(33) 2.936 .
C(27) H(40) 3.288 5_655
C(28) H(22) 3.459 8_455
C(28) H(28) 3.481 5_655
C(28) H(33) 2.798 .
C(29) H(4) 3.281 1_455
C(29) H(5) 3.310 1_455
C(29) H(28) 3.122 5_655
C(29) H(33) 3.326 .
C(29) H(33) 3.471 5_655
C(30) H(10) 3.573 6_555
C(30) H(11) 3.269 6_555
C(30) H(14) 3.312 .
C(30) H(20) 3.421 6_555
C(30) H(21) 3.340 6_555
C(30) H(32) 3.459 6_555
C(30) H(39) 3.478 1_655
C(30) H(39) 2.794 6_555
C(30) H(42) 3.455 1_655
C(31) H(6) 3.368 1_455
C(31) H(11) 3.022 .
C(31) H(34) 2.859 .
C(31) H(38) 3.251 1_455
H(1) O(5) 3.553 1_655
H(1) O(6) 3.587 1_655
H(1) H(19) 3.375 1_655
H(1) H(20) 3.580 1_655
H(1) H(23) 2.895 8_555
H(1) H(29) 3.495 1_655
H(1) H(31) 3.493 1_655
H(1) H(34) 3.576 1_655
H(2) N(3) 2.768 8_555
H(2) C(21) 3.338 8_555
H(2) C(22) 2.546 8_555
H(2) C(23) 2.919 8_555
H(2) C(24) 3.423 8_555
H(2) H(23) 2.961 8_555
H(2) H(24) 2.793 8_555
H(2) H(25) 3.513 8_555
H(3) O(2) 3.137 8_555
H(3) N(2) 3.445 8_555
H(3) N(3) 3.170 8_555
H(3) C(13) 3.408 8_555
H(3) C(14) 3.430 8_555
H(3) C(19) 3.342 8_555
H(3) C(21) 3.510 8_555
H(3) C(22) 3.550 8_555
H(3) H(19) 3.029 1_655
H(3) H(23) 2.889 8_555
H(4) O(8) 3.099 1_655
H(4) C(29) 3.281 1_655
H(4) H(29) 2.504 1_655
H(4) H(30) 3.394 1_655
H(4) H(34) 3.379 1_655
H(4) H(42) 3.355 1_655
H(5) C(6) 3.061 5_755
H(5) C(7) 3.189 5_755
H(5) C(29) 3.310 1_655
H(5) H(7) 2.893 5_755
H(5) H(8) 3.115 5_755
H(5) H(29) 2.744 1_655
H(5) H(30) 2.999 1_655
H(6) C(31) 3.368 1_655
H(6) H(7) 3.566 5_755
H(6) H(29) 2.744 1_655
H(6) H(40) 3.575 1_655
H(6) H(42) 2.563 1_655
H(7) N(3) 3.465 5_755
H(7) C(22) 3.063 5_755
H(7) C(23) 3.236 5_755
H(7) H(5) 2.893 5_755
H(7) H(6) 3.566 5_755
H(7) H(24) 3.195 5_755
H(7) H(42) 2.909 1_655
H(8) C(22) 3.216 5_755
H(8) C(24) 2.930 4_654
H(8) C(25) 2.860 4_654
H(8) H(5) 3.115 5_755
H(8) H(18) 3.422 6_555
H(8) H(22) 3.010 5_755
H(8) H(24) 2.669 5_755
H(8) H(25) 2.669 4_654
H(8) H(26) 2.528 4_654
H(9) C(15) 3.594 3_554
H(9) C(16) 3.373 3_554
H(9) C(24) 3.367 4_654
H(9) C(26) 3.507 5_655
H(9) H(16) 3.176 3_554
H(9) H(17) 2.747 3_554
H(9) H(18) 3.184 6_555
H(9) H(21) 3.196 6_555
H(9) H(25) 2.550 4_654
H(9) H(26) 3.300 4_654
H(9) H(27) 2.639 5_655
H(9) H(30) 3.255 5_655
H(10) C(12) 3.329 6_455
H(10) C(13) 3.251 6_455
H(10) C(16) 3.557 3_554
H(10) C(20) 2.779 6_555
H(10) C(30) 3.573 6_455
H(10) H(13) 3.136 6_455
H(10) H(14) 2.822 6_455
H(10) H(15) 2.757 6_455
H(10) H(17) 3.531 3_554
H(10) H(19) 2.498 6_555
H(10) H(20) 2.727 6_555
H(10) H(21) 2.642 6_555
H(10) H(36) 2.978 6_455
H(10) H(37) 3.535 6_455
H(11) O(7) 2.973 6_455
H(11) O(8) 3.280 .
H(11) C(13) 3.243 6_455
H(11) C(14) 3.557 6_455
H(11) C(15) 3.457 6_455
H(11) C(30) 3.269 6_455
H(11) C(31) 3.022 .
H(11) H(15) 3.038 6_455
H(11) H(16) 3.183 6_455
H(11) H(26) 3.454 5_655
H(11) H(27) 3.424 5_655
H(11) H(32) 3.280 .
H(11) H(34) 3.564 .
H(11) H(36) 3.080 6_455
H(11) H(37) 3.178 6_455
H(11) H(39) 2.951 .
H(11) H(40) 2.795 .
H(11) H(41) 2.644 .
H(12) C(16) 3.289 3_554
H(12) C(25) 3.222 5_655
H(12) C(26) 3.108 5_655
H(12) H(15) 3.446 6_455
H(12) H(16) 3.404 6_455
H(12) H(17) 2.849 3_554
H(12) H(21) 3.530 6_555
H(12) H(26) 2.737 5_655
H(12) H(27) 2.506 5_655
H(12) H(40) 3.539 .
H(13) O(2) 3.533 8_555
H(13) C(14) 3.441 8_555
H(13) C(18) 3.418 8_555
H(13) C(19) 3.183 8_555
H(13) C(20) 3.520 1_655
H(13) H(10) 3.136 6_555
H(13) H(19) 2.703 1_655
H(13) H(20) 3.503 1_655
H(14) C(20) 3.059 1_655
H(14) C(30) 3.312 .
H(14) H(10) 2.822 6_555
H(14) H(19) 2.632 1_655
H(14) H(20) 2.606 1_655
H(14) H(36) 2.367 .
H(15) O(5) 3.483 8_555
H(15) C(11) 3.246 6_555
H(15) C(16) 3.492 8_555
H(15) C(17) 2.984 8_555
H(15) C(18) 3.077 8_555
H(15) H(10) 2.757 6_555
H(15) H(11) 3.038 6_555
H(15) H(12) 3.446 6_555
H(15) H(18) 3.131 8_555
H(15) H(19) 3.236 8_555
H(16) C(17) 3.157 8_555
H(16) C(25) 3.444 2_655
H(16) H(9) 3.176 3_555
H(16) H(11) 3.183 6_555
H(16) H(12) 3.404 6_555
H(16) H(18) 2.612 8_555
H(16) H(19) 3.076 8_555
H(16) H(21) 3.389 8_555
H(16) H(25) 3.589 2_655
H(16) H(26) 2.749 2_655
H(16) H(41) 3.231 6_555
H(17) C(24) 3.134 2_655
H(17) C(25) 3.561 2_655
H(17) H(9) 2.747 3_555
H(17) H(10) 3.531 3_555
H(17) H(12) 2.849 3_555
H(17) H(25) 2.537 2_655
H(17) H(26) 3.378 2_655
H(17) H(26) 3.090 7_655
H(17) H(41) 3.285 6_555
H(18) C(7) 3.231 6_455
H(18) C(8) 3.094 6_455
H(18) C(15) 3.425 8_455
H(18) H(8) 3.422 6_455
H(18) H(9) 3.184 6_455
H(18) H(15) 3.131 8_455
H(18) H(16) 2.612 8_455
H(18) H(26) 3.433 7_655
H(18) H(38) 3.425 6_455
H(19) C(1) 3.562 1_455
H(19) C(11) 3.396 6_455
H(19) C(12) 3.117 1_455
H(19) C(13) 3.421 8_455
H(19) C(14) 3.270 8_455
H(19) C(15) 3.162 8_455
H(19) H(1) 3.375 1_455
H(19) H(3) 3.029 1_455
H(19) H(10) 2.498 6_455
H(19) H(13) 2.703 1_455
H(19) H(14) 2.632 1_455
H(19) H(15) 3.236 8_455
H(19) H(16) 3.076 8_455
H(20) O(4) 3.346 6_455
H(20) O(7) 2.928 6_455
H(20) O(8) 2.718 .
H(20) C(11) 3.457 6_455
H(20) C(12) 3.463 1_455
H(20) C(30) 3.421 6_455
H(20) H(1) 3.580 1_455
H(20) H(10) 2.727 6_455
H(20) H(13) 3.503 1_455
H(20) H(14) 2.606 1_455
H(20) H(31) 3.183 .
H(20) H(34) 3.190 .
H(20) H(35) 3.179 6_455
H(20) H(36) 2.967 1_455
H(20) H(37) 3.327 6_455
H(20) H(38) 3.357 6_455
H(20) H(39) 2.467 .
H(21) O(4) 3.003 6_455
H(21) O(7) 3.332 6_455
H(21) C(8) 3.068 6_455
H(21) C(9) 2.864 6_455
H(21) C(10) 3.501 6_455
H(21) C(11) 3.205 6_455
H(21) C(30) 3.340 6_455
H(21) H(9) 3.196 6_455
H(21) H(10) 2.642 6_455
H(21) H(12) 3.530 6_455
H(21) H(16) 3.389 8_455
H(21) H(35) 3.369 6_455
H(21) H(37) 3.394 6_455
H(21) H(38) 2.828 6_455
H(22) C(23) 3.144 8_555
H(22) C(24) 3.138 8_555
H(22) C(25) 3.379 8_555
H(22) C(28) 3.459 8_555
H(22) H(8) 3.010 5_755
H(22) H(25) 3.510 8_555
H(23) C(1) 3.091 8_455
H(23) H(1) 2.895 8_455
H(23) H(2) 2.961 8_455
H(23) H(3) 2.889 8_455
H(24) C(7) 3.446 5_755
H(24) C(25) 3.158 8_555
H(24) C(26) 3.238 8_555
H(24) H(2) 2.793 8_455
H(24) H(7) 3.195 5_755
H(24) H(8) 2.669 5_755
H(24) H(26) 3.231 8_555
H(24) H(27) 3.358 8_555
H(25) C(7) 3.225 4_655
H(25) C(8) 3.167 4_655
H(25) C(16) 3.394 2_645
H(25) H(2) 3.513 8_455
H(25) H(8) 2.669 4_655
H(25) H(9) 2.550 4_655
H(25) H(16) 3.589 2_645
H(25) H(17) 2.537 2_645
H(25) H(22) 3.510 8_455
H(25) H(27) 3.360 8_555
H(26) C(7) 3.269 4_655
H(26) C(11) 3.523 5_655
H(26) C(15) 3.471 2_645
H(26) H(8) 2.528 4_655
H(26) H(9) 3.300 4_655
H(26) H(11) 3.454 5_655
H(26) H(12) 2.737 5_655
H(26) H(16) 2.749 2_645
H(26) H(17) 3.378 2_645
H(26) H(17) 3.090 7_645
H(26) H(18) 3.433 7_645
H(26) H(24) 3.231 8_455
H(26) H(40) 3.470 5_655
H(27) O(4) 3.345 5_655
H(27) C(8) 2.887 5_655
H(27) C(9) 3.206 5_655
H(27) C(11) 3.205 5_655
H(27) H(9) 2.639 5_655
H(27) H(11) 3.424 5_655
H(27) H(12) 2.506 5_655
H(27) H(24) 3.358 8_455
H(27) H(25) 3.360 8_455
H(27) H(40) 3.234 5_655
H(28) O(3) 2.990 5_655
H(28) O(6) 2.507 5_655
H(28) N(4) 3.158 5_655
H(28) C(9) 3.502 5_655
H(28) C(10) 3.512 5_655
H(28) C(27) 3.299 5_655
H(28) C(28) 3.481 5_655
H(28) C(29) 3.122 5_655
H(28) H(28) 2.868 5_655
H(28) H(29) 3.409 5_655
H(28) H(32) 3.186 5_655
H(28) H(33) 2.494 5_655
H(28) H(34) 3.327 5_655
H(29) O(6) 3.499 5_655
H(29) C(3) 3.068 1_455
H(29) C(4) 3.584 1_455
H(29) H(1) 3.495 1_455
H(29) H(4) 2.504 1_455
H(29) H(5) 2.744 1_455
H(29) H(6) 2.744 1_455
H(29) H(28) 3.409 5_655
H(29) H(33) 3.340 .
H(29) H(34) 3.289 .
H(29) H(40) 3.522 .
H(30) C(6) 3.567 5_655
H(30) C(7) 3.206 5_655
H(30) C(8) 2.944 5_655
H(30) C(9) 3.070 5_655
H(30) C(10) 3.475 5_655
H(30) H(4) 3.394 1_455
H(30) H(5) 2.999 1_455
H(30) H(9) 3.255 5_655
H(31) Mn(1) 3.247 .
H(31) O(1) 3.088 .
H(31) O(2) 2.021 .
H(31) O(3) 2.918 .
H(31) O(5) 2.129 .
H(31) O(6) 3.451 .
H(31) O(8) 3.214 .
H(31) C(18) 2.910 .
H(31) C(19) 2.805 .
H(31) C(20) 3.223 .
H(31) H(1) 3.493 1_455
H(31) H(20) 3.183 .
H(31) H(37) 2.927 6_455
H(31) H(39) 3.399 .
H(32) Mn(1) 3.319 .
H(32) O(1) 2.172 .
H(32) O(2) 2.935 .
H(32) O(3) 3.048 .
H(32) O(4) 2.241 .
H(32) O(5) 3.387 .
H(32) O(8) 3.160 .
H(32) C(9) 2.905 .
H(32) C(10) 2.818 .
H(32) C(11) 3.333 .
H(32) C(30) 3.459 6_455
H(32) H(11) 3.280 .
H(32) H(28) 3.186 5_655
H(32) H(35) 3.250 .
H(32) H(37) 2.565 6_455
H(32) H(39) 3.263 .
H(32) H(40) 3.589 .
H(33) Mn(1) 3.199 .
H(33) O(1) 2.945 .
H(33) O(2) 2.968 .
H(33) O(3) 1.995 .
H(33) O(4) 3.553 .
H(33) O(6) 2.193 .
H(33) O(8) 3.483 .
H(33) C(10) 3.526 .
H(33) C(27) 2.936 .
H(33) C(28) 2.798 .
H(33) C(29) 3.326 .
H(33) C(29) 3.471 5_655
H(33) H(28) 2.494 5_655
H(33) H(29) 3.340 .
H(34) O(2) 3.571 .
H(34) O(3) 3.549 .
H(34) O(4) 3.336 .
H(34) O(5) 3.107 .
H(34) O(6) 3.076 .
H(34) O(7) 3.573 6_455
H(34) O(8) 1.938 .
H(34) C(31) 2.859 .
H(34) H(1) 3.576 1_455
H(34) H(4) 3.379 1_455
H(34) H(11) 3.564 .
H(34) H(20) 3.190 .
H(34) H(28) 3.327 5_655
H(34) H(29) 3.289 .
H(34) H(37) 3.128 6_455
H(34) H(39) 2.422 .
H(34) H(40) 2.719 .
H(34) H(41) 3.516 .
H(34) H(42) 3.476 .
H(35) Mn(1) 3.144 .
H(35) O(1) 1.820 .
H(35) O(2) 3.449 .
H(35) O(4) 3.180 .
H(35) O(8) 3.344 6_555
H(35) N(2) 3.406 .
H(35) C(5) 3.507 .
H(35) C(9) 3.235 .
H(35) C(10) 2.577 .
H(35) H(20) 3.179 6_555
H(35) H(21) 3.369 6_555
H(35) H(32) 3.250 .
H(35) H(37) 3.250 6_455
H(35) H(39) 2.345 6_555
H(35) H(41) 3.538 6_555
H(36) O(1) 3.501 .
H(36) O(4) 3.373 6_555
H(36) O(8) 3.117 1_655
H(36) N(1) 3.302 .
H(36) N(2) 3.287 .
H(36) C(11) 3.297 6_555
H(36) C(12) 3.187 .
H(36) H(10) 2.978 6_555
H(36) H(11) 3.080 6_555
H(36) H(14) 2.367 .
H(36) H(20) 2.967 1_655
H(36) H(39) 3.117 1_655
H(36) H(39) 3.432 6_555
H(36) H(42) 3.375 1_655
H(37) O(4) 2.970 6_555
H(37) O(5) 3.012 6_555
H(37) O(8) 3.447 6_555
H(37) N(4) 3.031 6_555
H(37) C(11) 3.438 6_555
H(37) C(18) 3.302 6_555
H(37) C(20) 3.460 6_555
H(37) H(10) 3.535 6_555
H(37) H(11) 3.178 6_555
H(37) H(20) 3.327 6_555
H(37) H(21) 3.394 6_555
H(37) H(31) 2.927 6_555
H(37) H(32) 2.565 6_555
H(37) H(34) 3.128 6_555
H(37) H(35) 3.250 6_555
H(37) H(39) 3.293 1_655
H(37) H(39) 2.785 6_555
H(38) O(1) 3.033 .
H(38) O(5) 3.369 6_555
H(38) O(8) 3.383 1_655
H(38) N(1) 3.516 .
H(38) C(4) 3.299 .
H(38) C(5) 3.034 .
H(38) C(9) 3.520 .
H(38) C(10) 2.892 .
H(38) C(17) 3.496 6_555
H(38) C(18) 3.421 6_555
H(38) C(20) 3.337 6_555
H(38) C(31) 3.251 1_655
H(38) H(18) 3.425 6_555
H(38) H(20) 3.357 6_555
H(38) H(21) 2.828 6_555
H(38) H(39) 3.455 1_655
H(38) H(39) 3.390 6_555
H(38) H(41) 3.195 1_655
H(38) H(42) 2.759 1_655
H(39) O(7) 1.724 6_455
H(39) N(4) 3.164 .
H(39) C(20) 3.313 .
H(39) C(30) 3.478 1_455
H(39) C(30) 2.794 6_455
H(39) H(11) 2.951 .
H(39) H(20) 2.467 .
H(39) H(31) 3.399 .
H(39) H(32) 3.263 .
H(39) H(34) 2.422 .
H(39) H(35) 2.345 6_455
H(39) H(36) 3.117 1_455
H(39) H(36) 3.432 6_455
H(39) H(37) 3.293 1_455
H(39) H(37) 2.785 6_455
H(39) H(38) 3.455 1_455
H(39) H(38) 3.390 6_455
H(40) N(4) 3.509 .
H(40) C(11) 3.486 .
H(40) C(24) 3.561 5_655
H(40) C(25) 3.138 5_655
H(40) C(26) 2.982 5_655
H(40) C(27) 3.288 5_655
H(40) H(6) 3.575 1_455
H(40) H(11) 2.795 .
H(40) H(12) 3.539 .
H(40) H(26) 3.470 5_655
H(40) H(27) 3.234 5_655
H(40) H(29) 3.522 .
H(40) H(32) 3.589 .
H(40) H(34) 2.719 .
H(41) O(7) 3.110 6_455
H(41) C(11) 3.581 .
H(41) C(14) 3.252 6_455
H(41) C(15) 2.905 6_455
H(41) C(16) 2.941 6_455
H(41) C(17) 3.301 6_455
H(41) H(11) 2.644 .
H(41) H(16) 3.231 6_455
H(41) H(17) 3.285 6_455
H(41) H(34) 3.516 .
H(41) H(35) 3.538 6_455
H(41) H(38) 3.195 1_455
H(42) N(1) 3.581 1_455
H(42) C(4) 2.819 1_455
H(42) C(5) 3.078 1_455
H(42) C(6) 3.073 1_455
H(42) C(30) 3.455 1_455
H(42) H(4) 3.355 1_455
H(42) H(6) 2.563 1_455
H(42) H(7) 2.909 1_455
H(42) H(34) 3.476 .
H(42) H(36) 3.375 1_455
H(42) H(38) 2.759 1_455

loop_
_geom_hbond_atom_site_label_D
_geom_hbond_atom_site_label_H
_geom_hbond_atom_site_label_A
_geom_hbond_site_symmetry_A
_geom_hbond_distance_DA
_geom_hbond_distance_DH
_geom_hbond_distance_HA
_geom_hbond_angle_DHA
_geom_hbond_publ_flag
O(7) H(35) O(1) . 2.751(3) 0.956 1.820 163.8 no
O(8) H(39) O(7) 6_455 2.718(3) 1.008 1.724 167.9 no
N(4) H(31) O(2) . 2.764(3) 0.958 2.021 132.9 no
N(4) H(31) O(5) . 2.970(3) 0.958 2.129 145.7 no
N(4) H(32) O(1) . 2.869(3) 0.959 2.172 128.6 no
N(4) H(32) O(4) . 3.132(3) 0.959 2.241 154.1 no
N(4) H(33) O(3) . 2.774(3) 0.965 1.995 136.3 no
N(4) H(33) O(6) . 3.012(3) 0.965 2.193 141.9 no
N(4) H(34) O(8) . 2.848(3) 0.960 1.938 157.4 no
